data_8102619
loop_
_publ_author_name
'Hong-Ye Bai'
'Dao-Cheng Xia'
'Jian-Fang Ma'

_publ_section_title
;
 Crystal structure of
 [1-(2-hydroxy-5-methylbenzyl)-12,15-bis(2-oxido-5-methylbenzyl-kO)-1,12,15-triaza-3,4:9,10-dibenzo-5,8-dioxacycloheptadecane-k2N,N']-(diacetato-k2O,O')dizinc(II),
 Zn2(C44H49N3O5)(CH3CO2)2
;
_journal_issue 1
_journal_name_full 'Zeitschrift f\"ur Kristallographie - New Crystal Structures'
_journal_page_first 105
_journal_volume 225
_journal_year 2010
_chemical_formula_moiety 'C48 H55 N3 O9 Zn2'
_chemical_formula_sum 'C48 H55 N3 O9 Zn2'
_chemical_formula_weight 948.69
_chemical_name_systematic
;
[1-(2-hydroxy-5-methylbenzyl)-12,15-bis(2-oxido-5-methyl-benzyl-
\kO)-1,12,15-triaza-3,4:9,10-dibenzo-5,8-dioxacyclo-heptadecane-
\k^2^N,N']-diacetato-\k^2^O,O'-dizinc(II)

;
_space_group_IT_number 2
_symmetry_cell_setting triclinic
_symmetry_space_group_name_Hall '-P 1'
_symmetry_space_group_name_H-M 'P -1'
_atom_sites_solution_hydrogens geom
_atom_sites_solution_primary direct
_atom_sites_solution_secondary difmap
_audit_creation_method SHELXL-97
_cell_angle_alpha 108.834(1)
_cell_angle_beta 92.249(1)
_cell_angle_gamma 112.586(1)
_cell_formula_units_Z 2
_cell_length_a 13.347(1)
_cell_length_b 13.825(1)
_cell_length_c 16.053(2)
_cell_measurement_reflns_used 8946
_cell_measurement_temperature 293(2)
_cell_measurement_theta_max 25.2
_cell_measurement_theta_min 1.7
_cell_volume 2543.0(4)
_computing_cell_refinement 'Bruker SMART'
_computing_data_collection 'Bruker SMART'
_computing_data_reduction 'Bruker SAINT software (Bruker, 1999)'
_computing_molecular_graphics 'SHELXTL-PLUS (Sheldrick, 1990)'
_computing_publication_material SHELXL-97
_computing_structure_refinement 'SHELXL-97 (Sheldrick, 1997)'
_computing_structure_solution 'SHELXS-97(Sheldrick, 1997)'
_diffrn_ambient_temperature 293(2)
_diffrn_measured_fraction_theta_full 0.989
_diffrn_measured_fraction_theta_max 0.982
_diffrn_measurement_device_type 'Bruker APEX CCD area-detector'
_diffrn_measurement_method '\w scans'
_diffrn_radiation_monochromator graphite
_diffrn_radiation_source 'fine-focus sealed tube'
_diffrn_radiation_type MoK\a
_diffrn_radiation_wavelength 0.71069
_diffrn_reflns_av_R_equivalents 0.0234
_diffrn_reflns_av_sigmaI/netI 0.0533
_diffrn_reflns_limit_h_max 15
_diffrn_reflns_limit_h_min -15
_diffrn_reflns_limit_k_max 16
_diffrn_reflns_limit_k_min -14
_diffrn_reflns_limit_l_max 14
_diffrn_reflns_limit_l_min -19
_diffrn_reflns_number 12813
_diffrn_reflns_theta_full 25.00
_diffrn_reflns_theta_max 25.16
_diffrn_reflns_theta_min 1.68
_exptl_absorpt_coefficient_mu 0.996
_exptl_absorpt_correction_T_max 0.898
_exptl_absorpt_correction_T_min 0.856
_exptl_absorpt_correction_type empirical
_exptl_absorpt_process_details SADABS
_exptl_crystal_colour colorless
_exptl_crystal_density_diffrn 1.239
_exptl_crystal_density_method 'not measured'
_exptl_crystal_description needle
_exptl_crystal_F_000 992
_exptl_crystal_size_max 0.29
_exptl_crystal_size_mid 0.14
_exptl_crystal_size_min 0.12
_refine_diff_density_max 0.783
_refine_diff_density_min -0.595
_refine_diff_density_rms 0.097
_refine_ls_extinction_method none
_refine_ls_goodness_of_fit_ref 0.978
_refine_ls_hydrogen_treatment constr
_refine_ls_matrix_type full
_refine_ls_number_parameters 557
_refine_ls_number_reflns 8946
_refine_ls_number_restraints 3
_refine_ls_restrained_S_all 0.982
_refine_ls_R_factor_all 0.0850
_refine_ls_R_factor_gt 0.0567
_refine_ls_shift/su_max 0.001
_refine_ls_shift/su_mean 0.000
_refine_ls_structure_factor_coef Fsqd
_refine_ls_weighting_details 'calc w=1/[\s^2^(Fo^2^)+(0.1150P)^2^+0.0000P] where P=(Fo^2^+2Fc^2^)/3'
_refine_ls_weighting_scheme calc
_refine_ls_wR_factor_gt 0.1570
_refine_ls_wR_factor_ref 0.1788
_reflns_number_gt 6091
_reflns_number_total 8946
_reflns_threshold_expression >2sigma(I)
_cod_data_source_file 1267-2854.cff
_cod_data_source_block a
_cod_original_cell_volume 2543.0(3)
_cod_original_sg_symbol_H-M P-1
_cod_database_code 8102619

loop_
_symmetry_equiv_pos_as_xyz
'x, y, z'
'-x, -y, -z'

loop_
_atom_site_label
_atom_site_type_symbol
_atom_site_fract_x
_atom_site_fract_y
_atom_site_fract_z
_atom_site_U_iso_or_equiv
_atom_site_adp_type
_atom_site_occupancy
_atom_site_symmetry_multiplicity
_atom_site_calc_flag
_atom_site_refinement_flags
_atom_site_disorder_assembly
_atom_site_disorder_group
Zn1 Zn 0.47216(4) 0.28015(4) 0.37464(3) 0.04478(17) Uani 1 1 d . . .
Zn2 Zn 0.57957(4) 0.29733(4) 0.54185(3) 0.05620(19) Uani 1 1 d . . .
C1 C 0.1115(4) -0.1290(4) 0.1386(3) 0.0646(13) Uani 1 1 d . . .
C2 C 0.0677(5) -0.2428(5) 0.1260(4) 0.0911(18) Uani 1 1 d . . .
H2 H 0.0748 -0.2650 0.1739 0.109 Uiso 1 1 calc R . .
C3 C 0.0127(6) -0.3239(6) 0.0404(6) 0.125(3) Uani 1 1 d . . .
H3 H -0.0162 -0.4002 0.0312 0.150 Uiso 1 1 calc R . .
C4 C 0.0020(6) -0.2896(7) -0.0294(5) 0.120(3) Uani 1 1 d . . .
H4 H -0.0356 -0.3439 -0.0855 0.144 Uiso 1 1 calc R . .
C5 C 0.0443(5) -0.1790(6) -0.0196(4) 0.093(2) Uani 1 1 d . . .
H5 H 0.0372 -0.1573 -0.0678 0.112 Uiso 1 1 calc R . .
C6 C 0.0994(4) -0.0986(5) 0.0665(3) 0.0713(15) Uani 1 1 d . . .
C7 C 0.1624(4) 0.0595(5) 0.0139(3) 0.0780(16) Uani 1 1 d . . .
H7A H 0.1760 0.1383 0.0375 0.094 Uiso 1 1 calc R . .
H7B H 0.0961 0.0195 -0.0320 0.094 Uiso 1 1 calc R . .
C8 C 0.2590(4) 0.0481(5) -0.0283(3) 0.0767(15) Uani 1 1 d . . .
H8A H 0.2442 -0.0306 -0.0573 0.092 Uiso 1 1 calc R . .
H8B H 0.2724 0.0834 -0.0725 0.092 Uiso 1 1 calc R . .
C9 C 0.4553(4) 0.1286(4) 0.0235(3) 0.0631(12) Uani 1 1 d . . .
C10 C 0.4762(5) 0.1083(5) -0.0630(3) 0.0836(17) Uani 1 1 d . . .
H10 H 0.4180 0.0739 -0.1114 0.100 Uiso 1 1 calc R . .
C11 C 0.5837(5) 0.1393(6) -0.0772(4) 0.095(2) Uani 1 1 d . . .
H11 H 0.5976 0.1285 -0.1351 0.114 Uiso 1 1 calc R . .
C12 C 0.6687(5) 0.1850(5) -0.0077(4) 0.0913(19) Uani 1 1 d . . .
H12 H 0.7406 0.2046 -0.0183 0.110 Uiso 1 1 calc R . .
C13 C 0.6498(4) 0.2029(4) 0.0793(4) 0.0729(14) Uani 1 1 d . . .
H13 H 0.7087 0.2323 0.1265 0.087 Uiso 1 1 calc R . .
C14 C 0.5421(4) 0.1768(4) 0.0962(3) 0.0587(12) Uani 1 1 d . . .
C15 C 0.5220(4) 0.1866(4) 0.1900(3) 0.0515(10) Uani 1 1 d . . .
H15A H 0.4508 0.1267 0.1851 0.062 Uiso 1 1 calc R . .
H15B H 0.5775 0.1727 0.2188 0.062 Uiso 1 1 calc R . .
C16 C 0.4407(4) 0.3228(4) 0.2115(3) 0.0517(10) Uani 1 1 d . . .
H16A H 0.3815 0.2539 0.1705 0.062 Uiso 1 1 calc R . .
H16B H 0.4753 0.3692 0.1775 0.062 Uiso 1 1 calc R . .
C17 C 0.3925(3) 0.3853(4) 0.2835(3) 0.0512(10) Uani 1 1 d . . .
H17A H 0.4504 0.4582 0.3202 0.061 Uiso 1 1 calc R . .
H17B H 0.3359 0.3981 0.2549 0.061 Uiso 1 1 calc R . .
C18 C 0.2381(3) 0.2218(4) 0.2917(3) 0.0533(11) Uani 1 1 d . . .
H18A H 0.2506 0.1823 0.2339 0.064 Uiso 1 1 calc R . .
H18B H 0.1839 0.2491 0.2805 0.064 Uiso 1 1 calc R . .
C19 C 0.1888(3) 0.1378(3) 0.3369(3) 0.0495(10) Uani 1 1 d . . .
H19A H 0.2475 0.1299 0.3678 0.059 Uiso 1 1 calc R . .
H19B H 0.1484 0.1647 0.3808 0.059 Uiso 1 1 calc R . .
C20 C 0.1738(4) -0.0392(4) 0.2280(3) 0.0584(11) Uani 1 1 d . . .
H20A H 0.1877 -0.0743 0.2680 0.070 Uiso 1 1 calc R . .
H20B H 0.2447 0.0103 0.2206 0.070 Uiso 1 1 calc R . .
C21 C 0.0231(3) -0.0356(4) 0.3062(3) 0.0542(11) Uani 1 1 d . . .
H21A H 0.0537 -0.0369 0.3614 0.065 Uiso 1 1 calc R . .
H21B H -0.0140 -0.1128 0.2642 0.065 Uiso 1 1 calc R . .
C22 C -0.0607(3) 0.0137(3) 0.3248(3) 0.0495(10) Uani 1 1 d . . .
C23 C -0.1117(4) 0.0109(4) 0.3985(3) 0.0606(12) Uani 1 1 d . . .
H23 H -0.0885 -0.0150 0.4389 0.073 Uiso 1 1 calc R . .
C24 C -0.1977(4) 0.0462(4) 0.4135(3) 0.0659(13) Uani 1 1 d . . .
C25 C -0.2286(4) 0.0846(5) 0.3532(4) 0.0724(14) Uani 1 1 d . . .
H25 H -0.2862 0.1068 0.3609 0.087 Uiso 1 1 calc R . .
C26 C -0.1774(4) 0.0917(4) 0.2815(4) 0.0707(14) Uani 1 1 d . . .
H26 H -0.1989 0.1208 0.2429 0.085 Uiso 1 1 calc R . .
C27 C -0.0942(4) 0.0557(4) 0.2666(3) 0.0567(11) Uani 1 1 d . . .
C28 C -0.2524(5) 0.0411(6) 0.4932(4) 0.097(2) Uani 1 1 d . . .
H28A H -0.2191 0.0122 0.5276 0.145 Uiso 1 1 calc R . .
H28B H -0.3297 -0.0075 0.4729 0.145 Uiso 1 1 calc R . .
H28C H -0.2432 0.1153 0.5298 0.145 Uiso 1 1 calc R . .
C29 C 0.3263(3) 0.4003(3) 0.4231(3) 0.0483(10) Uani 1 1 d . . .
H29A H 0.3945 0.4679 0.4484 0.058 Uiso 1 1 calc R . .
H29B H 0.2708 0.4220 0.4042 0.058 Uiso 1 1 calc R . .
C30 C 0.2911(3) 0.3557(3) 0.4949(3) 0.0479(10) Uani 1 1 d . . .
C31 C 0.1919(4) 0.3494(4) 0.5238(3) 0.0559(11) Uani 1 1 d . . .
H31 H 0.1476 0.3728 0.4964 0.067 Uiso 1 1 calc R . .
C32 C 0.1567(4) 0.3100(4) 0.5911(3) 0.0678(13) Uani 1 1 d . . .
C33 C 0.2254(5) 0.2778(4) 0.6310(3) 0.0754(15) Uani 1 1 d . . .
H33 H 0.2040 0.2519 0.6770 0.090 Uiso 1 1 calc R . .
C34 C 0.3252(5) 0.2822(4) 0.6058(3) 0.0666(13) Uani 1 1 d . . .
H34 H 0.3690 0.2596 0.6345 0.080 Uiso 1 1 calc R . .
C35 C 0.3583(4) 0.3211(3) 0.5371(3) 0.0509(10) Uani 1 1 d . . .
C36 C 0.0462(5) 0.3021(5) 0.6173(4) 0.0910(18) Uani 1 1 d . . .
H36A H 0.0349 0.2738 0.6650 0.137 Uiso 1 1 calc R . .
H36B H -0.0121 0.2520 0.5665 0.137 Uiso 1 1 calc R . .
H36C H 0.0462 0.3754 0.6368 0.137 Uiso 1 1 calc R . .
C37 C 0.6344(3) 0.3930(4) 0.2754(3) 0.0545(11) Uani 1 1 d . . .
H37A H 0.6283 0.4604 0.3134 0.065 Uiso 1 1 calc R . .
H37B H 0.6556 0.4043 0.2210 0.065 Uiso 1 1 calc R . .
C38 C 0.7255(3) 0.3787(4) 0.3235(3) 0.0543(11) Uani 1 1 d . . .
C39 C 0.8224(4) 0.3935(4) 0.2903(3) 0.0690(14) Uani 1 1 d . . .
H39 H 0.8270 0.4052 0.2365 0.083 Uiso 1 1 calc R . .
C40 C 0.9133(4) 0.3915(5) 0.3342(4) 0.0808(17) Uani 1 1 d . . .
C41 C 0.9042(4) 0.3760(5) 0.4150(4) 0.0833(17) Uani 1 1 d . . .
H41 H 0.9635 0.3746 0.4462 0.100 Uiso 1 1 calc R . .
C42 C 0.8102(4) 0.3628(4) 0.4505(3) 0.0683(13) Uani 1 1 d . . .
H42 H 0.8068 0.3530 0.5051 0.082 Uiso 1 1 calc R . .
C43 C 0.7191(3) 0.3640(3) 0.4048(3) 0.0525(11) Uani 1 1 d . . .
C44 C 1.0170(5) 0.4045(7) 0.2944(5) 0.125(3) Uani 1 1 d . . .
H44A H 1.0707 0.4017 0.3342 0.188 Uiso 1 1 calc R . .
H44B H 1.0469 0.4754 0.2865 0.188 Uiso 1 1 calc R . .
H44C H 0.9991 0.3444 0.2375 0.188 Uiso 1 1 calc R . .
C45 C 0.4732(3) 0.0783(3) 0.3949(3) 0.0488(10) Uani 1 1 d . . .
C46 C 0.4509(4) -0.0428(4) 0.3546(3) 0.0678(13) Uani 1 1 d . . .
H46A H 0.4066 -0.0753 0.2958 0.102 Uiso 1 1 calc R . .
H46B H 0.4121 -0.0815 0.3916 0.102 Uiso 1 1 calc R . .
H46C H 0.5195 -0.0498 0.3506 0.102 Uiso 1 1 calc R . .
C47 C 0.6666(7) 0.3525(6) 0.6960(6) 0.105(3) Uani 1 1 d D . .
C48 C 0.7339(8) 0.3870(8) 0.7923(5) 0.162(4) Uani 1 1 d D . .
H48A H 0.6839 0.3782 0.8336 0.242 Uiso 1 1 calc R . .
H48B H 0.7868 0.4641 0.8124 0.242 Uiso 1 1 calc R . .
H48C H 0.7716 0.3396 0.7895 0.242 Uiso 1 1 calc R . .
N1 N 0.1140(3) 0.0279(3) 0.2691(2) 0.0482(8) Uani 1 1 d . . .
N2 N 0.3440(3) 0.3215(3) 0.3418(2) 0.0423(7) Uani 1 1 d . . .
N3 N 0.5229(3) 0.2954(3) 0.2514(2) 0.0472(8) Uani 1 1 d . . .
O1 O 0.1438(3) 0.0162(3) 0.0852(2) 0.0712(9) Uani 1 1 d . . .
O2 O 0.3524(3) 0.1039(3) 0.04383(19) 0.0724(10) Uani 1 1 d . . .
O3 O -0.0451(3) 0.0631(3) 0.1932(2) 0.0752(10) Uani 1 1 d . . .
H3A H 0.0025 0.0391 0.1915 0.113 Uiso 1 1 calc R . .
O4 O 0.6276(2) 0.3543(2) 0.44261(18) 0.0512(7) Uani 1 1 d . . .
O5 O 0.4546(2) 0.3283(3) 0.50877(18) 0.0554(7) Uani 1 1 d . . .
O6 O 0.5315(3) 0.1344(2) 0.47301(19) 0.0596(8) Uani 1 1 d . . .
O7 O 0.4351(2) 0.1182(2) 0.34789(18) 0.0533(7) Uani 1 1 d . . .
O8 O 0.634(3) 0.375(3) 0.671(3) 0.153(16) Uiso 0.20 1 d PD . .
O9 O 0.7480(18) 0.302(2) 0.6167(14) 0.113(7) Uiso 0.20 1 d PD . .
O9' O 0.7036(6) 0.3610(6) 0.6447(5) 0.104(2) Uiso 0.80 1 d P . .
O8' O 0.5650(8) 0.3108(7) 0.6932(5) 0.145(3) Uiso 0.80 1 d P . .

loop_
_atom_site_aniso_label
_atom_site_aniso_U_11
_atom_site_aniso_U_22
_atom_site_aniso_U_33
_atom_site_aniso_U_23
_atom_site_aniso_U_13
_atom_site_aniso_U_12
Zn1 0.0400(3) 0.0474(3) 0.0440(3) 0.0114(2) 0.0010(2) 0.0203(2)
Zn2 0.0569(3) 0.0558(3) 0.0490(3) 0.0108(2) -0.0066(2) 0.0252(3)
C1 0.051(3) 0.069(3) 0.057(3) 0.001(2) 0.011(2) 0.026(2)
C2 0.093(4) 0.069(4) 0.090(4) 0.002(3) 0.026(3) 0.033(3)
C3 0.113(6) 0.066(4) 0.131(7) -0.020(4) 0.035(5) 0.016(4)
C4 0.090(5) 0.102(6) 0.083(5) -0.027(4) 0.014(4) 0.006(4)
C5 0.058(3) 0.106(5) 0.063(3) -0.014(3) 0.001(3) 0.018(3)
C6 0.043(3) 0.080(4) 0.058(3) -0.007(3) 0.010(2) 0.019(3)
C7 0.057(3) 0.118(5) 0.053(3) 0.024(3) 0.000(2) 0.038(3)
C8 0.052(3) 0.115(4) 0.042(3) 0.014(3) 0.001(2) 0.027(3)
C9 0.050(3) 0.077(3) 0.051(3) 0.013(2) 0.009(2) 0.025(2)
C10 0.080(4) 0.111(5) 0.051(3) 0.014(3) 0.017(3) 0.043(4)
C11 0.082(4) 0.120(5) 0.064(4) 0.014(3) 0.034(3) 0.036(4)
C12 0.067(4) 0.106(5) 0.079(4) 0.012(3) 0.034(3) 0.030(3)
C13 0.050(3) 0.075(3) 0.073(3) 0.006(3) 0.016(2) 0.022(3)
C14 0.051(3) 0.062(3) 0.051(3) 0.004(2) 0.011(2) 0.025(2)
C15 0.044(2) 0.054(2) 0.049(2) 0.009(2) 0.0042(19) 0.023(2)
C16 0.051(3) 0.067(3) 0.046(2) 0.024(2) 0.0080(19) 0.031(2)
C17 0.047(2) 0.056(3) 0.056(3) 0.023(2) 0.009(2) 0.025(2)
C18 0.042(2) 0.057(3) 0.047(2) 0.008(2) 0.0004(19) 0.016(2)
C19 0.037(2) 0.052(2) 0.045(2) 0.0064(19) 0.0029(18) 0.0136(19)
C20 0.043(2) 0.063(3) 0.061(3) 0.009(2) 0.010(2) 0.025(2)
C21 0.043(2) 0.053(3) 0.057(3) 0.013(2) 0.006(2) 0.017(2)
C22 0.037(2) 0.049(2) 0.050(2) 0.0088(19) 0.0055(18) 0.0119(19)
C23 0.047(3) 0.065(3) 0.064(3) 0.021(2) 0.011(2) 0.021(2)
C24 0.050(3) 0.073(3) 0.065(3) 0.014(3) 0.018(2) 0.025(2)
C25 0.051(3) 0.083(4) 0.084(4) 0.021(3) 0.016(3) 0.036(3)
C26 0.061(3) 0.080(3) 0.079(3) 0.029(3) 0.007(3) 0.038(3)
C27 0.046(3) 0.065(3) 0.049(3) 0.012(2) 0.002(2) 0.021(2)
C28 0.067(4) 0.125(5) 0.099(4) 0.033(4) 0.041(3) 0.044(4)
C29 0.050(2) 0.046(2) 0.048(2) 0.0080(19) 0.0071(19) 0.027(2)
C30 0.046(2) 0.045(2) 0.042(2) 0.0052(18) 0.0044(18) 0.0179(19)
C31 0.052(3) 0.051(3) 0.053(3) 0.004(2) 0.010(2) 0.022(2)
C32 0.064(3) 0.056(3) 0.067(3) 0.007(2) 0.021(3) 0.022(3)
C33 0.083(4) 0.070(3) 0.061(3) 0.021(3) 0.027(3) 0.021(3)
C34 0.087(4) 0.067(3) 0.051(3) 0.024(2) 0.015(3) 0.036(3)
C35 0.049(3) 0.046(2) 0.047(2) 0.0047(19) 0.0050(19) 0.019(2)
C36 0.075(4) 0.079(4) 0.108(5) 0.029(3) 0.046(3) 0.023(3)
C37 0.046(2) 0.053(3) 0.057(3) 0.015(2) 0.011(2) 0.019(2)
C38 0.040(2) 0.053(3) 0.052(3) 0.002(2) -0.0006(19) 0.015(2)
C39 0.042(3) 0.076(3) 0.063(3) 0.004(2) 0.009(2) 0.015(2)
C40 0.040(3) 0.092(4) 0.077(4) -0.005(3) 0.004(3) 0.024(3)
C41 0.045(3) 0.086(4) 0.095(4) 0.003(3) -0.008(3) 0.030(3)
C42 0.051(3) 0.072(3) 0.070(3) 0.012(3) -0.005(2) 0.026(2)
C43 0.040(2) 0.043(2) 0.058(3) 0.003(2) -0.003(2) 0.0159(19)
C44 0.048(3) 0.172(7) 0.116(5) 0.012(5) 0.014(3) 0.039(4)
C45 0.049(2) 0.050(2) 0.048(2) 0.017(2) 0.012(2) 0.022(2)
C46 0.085(4) 0.058(3) 0.060(3) 0.016(2) 0.010(3) 0.034(3)
C47 0.076(5) 0.070(4) 0.122(7) 0.017(4) -0.033(5) 0.004(3)
C48 0.166(8) 0.166(8) 0.098(6) 0.051(6) -0.049(5) 0.020(7)
N1 0.0358(18) 0.052(2) 0.0443(19) 0.0058(16) 0.0057(15) 0.0162(16)
N2 0.0381(17) 0.0430(18) 0.0390(17) 0.0084(14) 0.0045(14) 0.0155(15)
N3 0.0360(18) 0.0493(19) 0.050(2) 0.0111(16) 0.0032(15) 0.0182(15)
O1 0.056(2) 0.086(3) 0.0495(19) 0.0085(17) 0.0073(15) 0.0218(19)
O2 0.0461(18) 0.105(3) 0.0438(17) 0.0094(17) 0.0025(14) 0.0250(18)
O3 0.067(2) 0.109(3) 0.057(2) 0.0291(19) 0.0109(17) 0.046(2)
O4 0.0382(16) 0.0544(17) 0.0531(17) 0.0122(14) -0.0009(13) 0.0184(13)
O5 0.0543(18) 0.0677(19) 0.0470(16) 0.0157(14) 0.0042(14) 0.0333(16)
O6 0.070(2) 0.0559(18) 0.0507(18) 0.0132(15) -0.0020(15) 0.0303(16)
O7 0.0523(17) 0.0508(17) 0.0521(17) 0.0154(14) -0.0027(13) 0.0210(14)

loop_
_atom_type_symbol
_atom_type_description
_atom_type_scat_dispersion_real
_atom_type_scat_dispersion_imag
_atom_type_scat_source
C C 0.0033 0.0016 'International Tables Vol C Tables 4.2.6.8 and 6.1.1.4'
H H 0.0000 0.0000 'International Tables Vol C Tables 4.2.6.8 and 6.1.1.4'
N N 0.0061 0.0033 'International Tables Vol C Tables 4.2.6.8 and 6.1.1.4'
O O 0.0106 0.0060 'International Tables Vol C Tables 4.2.6.8 and 6.1.1.4'
Zn Zn 0.2839 1.4301 'International Tables Vol C Tables 4.2.6.8 and 6.1.1.4'

loop_
_geom_angle_atom_site_label_1
_geom_angle_atom_site_label_2
_geom_angle_atom_site_label_3
_geom_angle
_geom_angle_site_symmetry_1
_geom_angle_site_symmetry_3
_geom_angle_publ_flag
O7 Zn1 O4 101.94(12) . . ?
O7 Zn1 O5 99.52(12) . . ?
O4 Zn1 O5 76.25(11) . . ?
O7 Zn1 N2 117.25(12) . . ?
O4 Zn1 N2 140.22(12) . . ?
O5 Zn1 N2 90.14(11) . . ?
O7 Zn1 N3 100.22(12) . . ?
O4 Zn1 N3 93.44(12) . . ?
O5 Zn1 N3 159.25(13) . . ?
N2 Zn1 N3 86.48(12) . . ?
O7 Zn1 Zn2 80.64(8) . . ?
O4 Zn1 Zn2 44.28(8) . . ?
O5 Zn1 Zn2 42.96(8) . . ?
N2 Zn1 Zn2 133.03(8) . . ?
N3 Zn1 Zn2 135.52(9) . . ?
O8 Zn2 O5 108.8(8) . . ?
O8 Zn2 O6 126.4(12) . . ?
O5 Zn2 O6 104.29(13) . . ?
O8 Zn2 O9' 32.1(8) . . ?
O5 Zn2 O9' 137.8(2) . . ?
O6 Zn2 O9' 113.8(2) . . ?
O8 Zn2 O4 128.6(13) . . ?
O5 Zn2 O4 78.70(12) . . ?
O6 Zn2 O4 98.14(12) . . ?
O9' Zn2 O4 111.9(2) . . ?
O8 Zn2 O8' 28.8(12) . . ?
O5 Zn2 O8' 100.8(2) . . ?
O6 Zn2 O8' 104.8(2) . . ?
O9' Zn2 O8' 53.1(3) . . ?
O4 Zn2 O8' 156.3(2) . . ?
O8 Zn2 C47 16.4(9) . . ?
O5 Zn2 C47 123.6(3) . . ?
O6 Zn2 C47 112.1(2) . . ?
O9' Zn2 C47 23.3(2) . . ?
O4 Zn2 C47 133.2(2) . . ?
O8' Zn2 C47 29.9(3) . . ?
O8 Zn2 O9 57.9(8) . . ?
O5 Zn2 O9 165.6(5) . . ?
O6 Zn2 O9 89.2(6) . . ?
O9' Zn2 O9 27.9(5) . . ?
O4 Zn2 O9 104.9(5) . . ?
O8' Zn2 O9 70.2(5) . . ?
C47 Zn2 O9 44.2(4) . . ?
O8 Zn2 Zn1 150.7(10) . . ?
O5 Zn2 Zn1 46.35(8) . . ?
O6 Zn2 Zn1 80.40(8) . . ?
O9' Zn2 Zn1 155.2(2) . . ?
O4 Zn2 Zn1 43.87(8) . . ?
O8' Zn2 Zn1 146.0(2) . . ?
C47 Zn2 Zn1 166.9(2) . . ?
O9 Zn2 Zn1 143.8(4) . . ?
C6 C1 C2 118.9(5) . . ?
C6 C1 C20 119.4(5) . . ?
C2 C1 C20 121.7(5) . . ?
C1 C2 C3 119.6(7) . . ?
C1 C2 H2 120.2 . . ?
C3 C2 H2 120.2 . . ?
C4 C3 C2 119.4(7) . . ?
C4 C3 H3 120.3 . . ?
C2 C3 H3 120.3 . . ?
C5 C4 C3 122.4(6) . . ?
C5 C4 H4 118.8 . . ?
C3 C4 H4 118.8 . . ?
C4 C5 C6 117.5(7) . . ?
C4 C5 H5 121.2 . . ?
C6 C5 H5 121.2 . . ?
C1 C6 O1 115.1(4) . . ?
C1 C6 C5 122.1(6) . . ?
O1 C6 C5 122.8(6) . . ?
O1 C7 C8 113.1(4) . . ?
O1 C7 H7A 109.0 . . ?
C8 C7 H7A 109.0 . . ?
O1 C7 H7B 109.0 . . ?
C8 C7 H7B 109.0 . . ?
H7A C7 H7B 107.8 . . ?
O2 C8 C7 105.9(4) . . ?
O2 C8 H8A 110.6 . . ?
C7 C8 H8A 110.6 . . ?
O2 C8 H8B 110.6 . . ?
C7 C8 H8B 110.6 . . ?
H8A C8 H8B 108.7 . . ?
O2 C9 C10 123.9(4) . . ?
O2 C9 C14 115.8(4) . . ?
C10 C9 C14 120.2(4) . . ?
C11 C10 C9 120.0(5) . . ?
C11 C10 H10 120.0 . . ?
C9 C10 H10 120.0 . . ?
C12 C11 C10 120.5(5) . . ?
C12 C11 H11 119.7 . . ?
C10 C11 H11 119.7 . . ?
C11 C12 C13 120.6(5) . . ?
C11 C12 H12 119.7 . . ?
C13 C12 H12 119.7 . . ?
C12 C13 C14 120.1(5) . . ?
C12 C13 H13 120.0 . . ?
C14 C13 H13 120.0 . . ?
C9 C14 C13 118.4(4) . . ?
C9 C14 C15 121.9(4) . . ?
C13 C14 C15 119.2(4) . . ?
N3 C15 C14 118.1(4) . . ?
N3 C15 H15A 107.8 . . ?
C14 C15 H15A 107.8 . . ?
N3 C15 H15B 107.8 . . ?
C14 C15 H15B 107.8 . . ?
H15A C15 H15B 107.1 . . ?
N3 C16 C17 111.3(3) . . ?
N3 C16 H16A 109.4 . . ?
C17 C16 H16A 109.4 . . ?
N3 C16 H16B 109.4 . . ?
C17 C16 H16B 109.4 . . ?
H16A C16 H16B 108.0 . . ?
N2 C17 C16 112.1(3) . . ?
N2 C17 H17A 109.2 . . ?
C16 C17 H17A 109.2 . . ?
N2 C17 H17B 109.2 . . ?
C16 C17 H17B 109.2 . . ?
H17A C17 H17B 107.9 . . ?
N2 C18 C19 116.3(3) . . ?
N2 C18 H18A 108.2 . . ?
C19 C18 H18A 108.2 . . ?
N2 C18 H18B 108.2 . . ?
C19 C18 H18B 108.2 . . ?
H18A C18 H18B 107.4 . . ?
N1 C19 C18 109.5(3) . . ?
N1 C19 H19A 109.8 . . ?
C18 C19 H19A 109.8 . . ?
N1 C19 H19B 109.8 . . ?
C18 C19 H19B 109.8 . . ?
H19A C19 H19B 108.2 . . ?
N1 C20 C1 112.6(4) . . ?
N1 C20 H20A 109.1 . . ?
C1 C20 H20A 109.1 . . ?
N1 C20 H20B 109.1 . . ?
C1 C20 H20B 109.1 . . ?
H20A C20 H20B 107.8 . . ?
N1 C21 C22 113.0(4) . . ?
N1 C21 H21A 109.0 . . ?
C22 C21 H21A 109.0 . . ?
N1 C21 H21B 109.0 . . ?
C22 C21 H21B 109.0 . . ?
H21A C21 H21B 107.8 . . ?
C27 C22 C23 118.3(4) . . ?
C27 C22 C21 121.5(4) . . ?
C23 C22 C21 120.1(4) . . ?
C22 C23 C24 121.8(5) . . ?
C22 C23 H23 119.1 . . ?
C24 C23 H23 119.1 . . ?
C25 C24 C23 117.3(4) . . ?
C25 C24 C28 122.0(5) . . ?
C23 C24 C28 120.8(5) . . ?
C24 C25 C26 122.2(5) . . ?
C24 C25 H25 118.9 . . ?
C26 C25 H25 118.9 . . ?
C25 C26 C27 120.2(5) . . ?
C25 C26 H26 119.9 . . ?
C27 C26 H26 119.9 . . ?
C26 C27 O3 118.7(4) . . ?
C26 C27 C22 120.2(4) . . ?
O3 C27 C22 121.2(4) . . ?
C24 C28 H28A 109.5 . . ?
C24 C28 H28B 109.5 . . ?
H28A C28 H28B 109.5 . . ?
C24 C28 H28C 109.5 . . ?
H28A C28 H28C 109.5 . . ?
H28B C28 H28C 109.5 . . ?
C30 C29 N2 115.9(3) . . ?
C30 C29 H29A 108.3 . . ?
N2 C29 H29A 108.3 . . ?
C30 C29 H29B 108.3 . . ?
N2 C29 H29B 108.3 . . ?
H29A C29 H29B 107.4 . . ?
C31 C30 C35 118.3(4) . . ?
C31 C30 C29 121.1(4) . . ?
C35 C30 C29 120.6(4) . . ?
C32 C31 C30 123.0(5) . . ?
C32 C31 H31 118.5 . . ?
C30 C31 H31 118.5 . . ?
C33 C32 C31 116.7(5) . . ?
C33 C32 C36 123.0(5) . . ?
C31 C32 C36 120.2(5) . . ?
C32 C33 C34 123.3(5) . . ?
C32 C33 H33 118.4 . . ?
C34 C33 H33 118.4 . . ?
C33 C34 C35 119.0(5) . . ?
C33 C34 H34 120.5 . . ?
C35 C34 H34 120.5 . . ?
O5 C35 C34 122.6(4) . . ?
O5 C35 C30 117.7(4) . . ?
C34 C35 C30 119.7(4) . . ?
C32 C36 H36A 109.5 . . ?
C32 C36 H36B 109.5 . . ?
H36A C36 H36B 109.5 . . ?
C32 C36 H36C 109.5 . . ?
H36A C36 H36C 109.5 . . ?
H36B C36 H36C 109.5 . . ?
N3 C37 C38 114.5(4) . . ?
N3 C37 H37A 108.6 . . ?
C38 C37 H37A 108.6 . . ?
N3 C37 H37B 108.6 . . ?
C38 C37 H37B 108.6 . . ?
H37A C37 H37B 107.6 . . ?
C43 C38 C39 118.9(4) . . ?
C43 C38 C37 121.6(4) . . ?
C39 C38 C37 119.1(4) . . ?
C38 C39 C40 122.8(5) . . ?
C38 C39 H39 118.6 . . ?
C40 C39 H39 118.6 . . ?
C41 C40 C39 116.9(5) . . ?
C41 C40 C44 121.7(6) . . ?
C39 C40 C44 121.4(6) . . ?
C42 C41 C40 121.8(5) . . ?
C42 C41 H41 119.1 . . ?
C40 C41 H41 119.1 . . ?
C41 C42 C43 120.4(5) . . ?
C41 C42 H42 119.8 . . ?
C43 C42 H42 119.8 . . ?
O4 C43 C38 121.4(4) . . ?
O4 C43 C42 119.5(4) . . ?
C38 C43 C42 119.1(4) . . ?
C40 C44 H44A 109.5 . . ?
C40 C44 H44B 109.5 . . ?
H44A C44 H44B 109.5 . . ?
C40 C44 H44C 109.5 . . ?
H44A C44 H44C 109.5 . . ?
H44B C44 H44C 109.5 . . ?
O7 C45 O6 124.8(4) . . ?
O7 C45 C46 117.5(4) . . ?
O6 C45 C46 117.7(4) . . ?
C45 C46 H46A 109.5 . . ?
C45 C46 H46B 109.5 . . ?
H46A C46 H46B 109.5 . . ?
C45 C46 H46C 109.5 . . ?
H46A C46 H46C 109.5 . . ?
H46B C46 H46C 109.5 . . ?
O8 C47 O9' 75(2) . . ?
O8 C47 O8' 66(3) . . ?
O9' C47 O8' 125.9(10) . . ?
O8 C47 C48 139(3) . . ?
O9' C47 C48 122.2(9) . . ?
O8' C47 C48 111.9(9) . . ?
O8 C47 O9 106(2) . . ?
O9' C47 O9 34.6(9) . . ?
O8' C47 O9 129.1(10) . . ?
C48 C47 O9 105.1(10) . . ?
O8 C47 Zn2 44(3) . . ?
O9' C47 Zn2 52.5(6) . . ?
O8' C47 Zn2 73.4(5) . . ?
C48 C47 Zn2 174.1(7) . . ?
O9 C47 Zn2 69.1(8) . . ?
C47 C48 H48A 109.5 . . ?
C47 C48 H48B 109.5 . . ?
H48A C48 H48B 109.5 . . ?
C47 C48 H48C 109.5 . . ?
H48A C48 H48C 109.5 . . ?
H48B C48 H48C 109.5 . . ?
C20 N1 C21 110.8(3) . . ?
C20 N1 C19 111.7(3) . . ?
C21 N1 C19 111.8(3) . . ?
C17 N2 C18 110.4(3) . . ?
C17 N2 C29 108.0(3) . . ?
C18 N2 C29 111.5(3) . . ?
C17 N2 Zn1 101.1(2) . . ?
C18 N2 Zn1 114.2(2) . . ?
C29 N2 Zn1 111.1(2) . . ?
C16 N3 C37 109.3(3) . . ?
C16 N3 C15 110.9(3) . . ?
C37 N3 C15 113.1(3) . . ?
C16 N3 Zn1 104.7(2) . . ?
C37 N3 Zn1 107.8(2) . . ?
C15 N3 Zn1 110.6(3) . . ?
C6 O1 C7 120.7(4) . . ?
C9 O2 C8 118.6(3) . . ?
C27 O3 H3A 109.5 . . ?
C43 O4 Zn1 125.1(2) . . ?
C43 O4 Zn2 129.9(3) . . ?
Zn1 O4 Zn2 91.85(12) . . ?
C35 O5 Zn2 136.2(3) . . ?
C35 O5 Zn1 124.8(2) . . ?
Zn2 O5 Zn1 90.69(11) . . ?
C45 O6 Zn2 126.9(3) . . ?
C45 O7 Zn1 126.4(3) . . ?
C47 O8 O9' 61.2(18) . . ?
C47 O8 O8' 77(4) . . ?
O9' O8 O8' 124(3) . . ?
C47 O8 Zn2 119(3) . . ?
O9' O8 Zn2 76(2) . . ?
O8' O8 Zn2 97(3) . . ?
O9' O9 C47 28.7(6) . . ?
O9' O9 Zn2 52.5(10) . . ?
C47 O9 Zn2 66.8(7) . . ?
C47 O9' O8 44(2) . . ?
C47 O9' O9 116.7(14) . . ?
O8 O9' O9 151(3) . . ?
C47 O9' Zn2 104.3(7) . . ?
O8 O9' Zn2 72(2) . . ?
O9 O9' Zn2 99.6(13) . . ?
O8 O8' C47 37.9(18) . . ?
O8 O8' Zn2 54(2) . . ?
C47 O8' Zn2 76.7(6) . . ?

loop_
_geom_bond_atom_site_label_1
_geom_bond_atom_site_label_2
_geom_bond_distance
_geom_bond_site_symmetry_2
_geom_bond_publ_flag
Zn1 O7 1.988(3) . ?
Zn1 O4 2.003(3) . ?
Zn1 O5 2.090(3) . ?
Zn1 N2 2.100(3) . ?
Zn1 N3 2.165(3) . ?
Zn1 Zn2 2.8882(7) . ?
Zn2 O8 1.95(4) . ?
Zn2 O5 1.968(3) . ?
Zn2 O6 1.984(3) . ?
Zn2 O9' 1.993(7) . ?
Zn2 O4 2.018(3) . ?
Zn2 O8' 2.398(8) . ?
Zn2 C47 2.435(8) . ?
Zn2 O9 2.48(2) . ?
C1 C6 1.376(7) . ?
C1 C2 1.391(8) . ?
C1 C20 1.503(6) . ?
C2 C3 1.406(9) . ?
C2 H2 0.9300 . ?
C3 C4 1.373(11) . ?
C3 H3 0.9300 . ?
C4 C5 1.362(10) . ?
C4 H4 0.9300 . ?
C5 C6 1.409(7) . ?
C5 H5 0.9300 . ?
C6 O1 1.384(6) . ?
C7 O1 1.441(6) . ?
C7 C8 1.517(7) . ?
C7 H7A 0.9700 . ?
C7 H7B 0.9700 . ?
C8 O2 1.436(5) . ?
C8 H8A 0.9700 . ?
C8 H8B 0.9700 . ?
C9 O2 1.362(5) . ?
C9 C10 1.387(6) . ?
C9 C14 1.395(6) . ?
C10 C11 1.382(8) . ?
C10 H10 0.9300 . ?
C11 C12 1.352(8) . ?
C11 H11 0.9300 . ?
C12 C13 1.389(7) . ?
C12 H12 0.9300 . ?
C13 C14 1.403(6) . ?
C13 H13 0.9300 . ?
C14 C15 1.512(6) . ?
C15 N3 1.504(5) . ?
C15 H15A 0.9700 . ?
C15 H15B 0.9700 . ?
C16 N3 1.476(5) . ?
C16 C17 1.528(6) . ?
C16 H16A 0.9700 . ?
C16 H16B 0.9700 . ?
C17 N2 1.488(5) . ?
C17 H17A 0.9700 . ?
C17 H17B 0.9700 . ?
C18 N2 1.498(5) . ?
C18 C19 1.518(6) . ?
C18 H18A 0.9700 . ?
C18 H18B 0.9700 . ?
C19 N1 1.474(5) . ?
C19 H19A 0.9700 . ?
C19 H19B 0.9700 . ?
C20 N1 1.466(5) . ?
C20 H20A 0.9700 . ?
C20 H20B 0.9700 . ?
C21 N1 1.474(5) . ?
C21 C22 1.511(6) . ?
C21 H21A 0.9700 . ?
C21 H21B 0.9700 . ?
C22 C27 1.389(6) . ?
C22 C23 1.392(6) . ?
C23 C24 1.411(6) . ?
C23 H23 0.9300 . ?
C24 C25 1.364(7) . ?
C24 C28 1.504(7) . ?
C25 C26 1.372(7) . ?
C25 H25 0.9300 . ?
C26 C27 1.381(6) . ?
C26 H26 0.9300 . ?
C27 O3 1.384(5) . ?
C28 H28A 0.9600 . ?
C28 H28B 0.9600 . ?
C28 H28C 0.9600 . ?
C29 C30 1.485(6) . ?
C29 N2 1.501(5) . ?
C29 H29A 0.9700 . ?
C29 H29B 0.9700 . ?
C30 C31 1.401(6) . ?
C30 C35 1.409(6) . ?
C31 C32 1.381(6) . ?
C31 H31 0.9300 . ?
C32 C33 1.378(7) . ?
C32 C36 1.522(7) . ?
C33 C34 1.391(7) . ?
C33 H33 0.9300 . ?
C34 C35 1.393(6) . ?
C34 H34 0.9300 . ?
C35 O5 1.358(5) . ?
C36 H36A 0.9600 . ?
C36 H36B 0.9600 . ?
C36 H36C 0.9600 . ?
C37 N3 1.503(5) . ?
C37 C38 1.524(6) . ?
C37 H37A 0.9700 . ?
C37 H37B 0.9700 . ?
C38 C43 1.385(6) . ?
C38 C39 1.385(6) . ?
C39 C40 1.393(7) . ?
C39 H39 0.9300 . ?
C40 C41 1.384(8) . ?
C40 C44 1.520(7) . ?
C41 C42 1.370(7) . ?
C41 H41 0.9300 . ?
C42 C43 1.403(6) . ?
C42 H42 0.9300 . ?
C43 O4 1.366(5) . ?
C44 H44A 0.9600 . ?
C44 H44B 0.9600 . ?
C44 H44C 0.9600 . ?
C45 O7 1.259(5) . ?
C45 O6 1.270(5) . ?
C45 C46 1.488(6) . ?
C46 H46A 0.9600 . ?
C46 H46B 0.9600 . ?
C46 H46C 0.9600 . ?
C47 O8 0.79(4) . ?
C47 O9' 0.993(9) . ?
C47 O8' 1.246(11) . ?
C47 C48 1.584(9) . ?
C47 O9 1.846(16) . ?
C48 H48A 0.9600 . ?
C48 H48B 0.9600 . ?
C48 H48C 0.9600 . ?
O3 H3A 0.8200 . ?
O8 O9' 1.09(2) . ?
O8 O8' 1.17(4) . ?
O9 O9' 1.173(18) . ?

loop_
_geom_torsion_atom_site_label_1
_geom_torsion_atom_site_label_2
_geom_torsion_atom_site_label_3
_geom_torsion_atom_site_label_4
_geom_torsion
_geom_torsion_site_symmetry_1
_geom_torsion_site_symmetry_2
_geom_torsion_site_symmetry_3
_geom_torsion_site_symmetry_4
_geom_torsion_publ_flag
O7 Zn1 Zn2 O8 -153(2) . . . . ?
O4 Zn1 Zn2 O8 89(2) . . . . ?
O5 Zn1 Zn2 O8 -38(2) . . . . ?
N2 Zn1 Zn2 O8 -34(2) . . . . ?
N3 Zn1 Zn2 O8 112(2) . . . . ?
O7 Zn1 Zn2 O5 -115.03(15) . . . . ?
O4 Zn1 Zn2 O5 126.99(18) . . . . ?
N2 Zn1 Zn2 O5 3.72(17) . . . . ?
N3 Zn1 Zn2 O5 149.88(18) . . . . ?
O7 Zn1 Zn2 O6 5.46(12) . . . . ?
O4 Zn1 Zn2 O6 -112.53(15) . . . . ?
O5 Zn1 Zn2 O6 120.49(16) . . . . ?
N2 Zn1 Zn2 O6 124.21(15) . . . . ?
N3 Zn1 Zn2 O6 -89.64(16) . . . . ?
O7 Zn1 Zn2 O9' 132.9(5) . . . . ?
O4 Zn1 Zn2 O9' 14.9(5) . . . . ?
O5 Zn1 Zn2 O9' -112.1(5) . . . . ?
N2 Zn1 Zn2 O9' -108.4(5) . . . . ?
N3 Zn1 Zn2 O9' 37.8(5) . . . . ?
O7 Zn1 Zn2 O4 117.98(14) . . . . ?
O5 Zn1 Zn2 O4 -126.99(18) . . . . ?
N2 Zn1 Zn2 O4 -123.26(17) . . . . ?
N3 Zn1 Zn2 O4 22.89(17) . . . . ?
O7 Zn1 Zn2 O8' -96.8(4) . . . . ?
O4 Zn1 Zn2 O8' 145.2(4) . . . . ?
O5 Zn1 Zn2 O8' 18.2(4) . . . . ?
N2 Zn1 Zn2 O8' 21.9(4) . . . . ?
N3 Zn1 Zn2 O8' 168.1(4) . . . . ?
O7 Zn1 Zn2 C47 -158.5(10) . . . . ?
O4 Zn1 Zn2 C47 83.5(10) . . . . ?
O5 Zn1 Zn2 C47 -43.5(10) . . . . ?
N2 Zn1 Zn2 C47 -39.7(10) . . . . ?
N3 Zn1 Zn2 C47 106.4(10) . . . . ?
O7 Zn1 Zn2 O9 80.6(10) . . . . ?
O4 Zn1 Zn2 O9 -37.3(10) . . . . ?
O5 Zn1 Zn2 O9 -164.3(10) . . . . ?
N2 Zn1 Zn2 O9 -160.6(10) . . . . ?
N3 Zn1 Zn2 O9 -14.5(10) . . . . ?
C6 C1 C2 C3 0.2(8) . . . . ?
C20 C1 C2 C3 -178.3(5) . . . . ?
C1 C2 C3 C4 -0.6(11) . . . . ?
C2 C3 C4 C5 1.0(12) . . . . ?
C3 C4 C5 C6 -0.9(11) . . . . ?
C2 C1 C6 O1 179.0(4) . . . . ?
C20 C1 C6 O1 -2.4(6) . . . . ?
C2 C1 C6 C5 -0.2(7) . . . . ?
C20 C1 C6 C5 178.3(4) . . . . ?
C4 C5 C6 C1 0.5(8) . . . . ?
C4 C5 C6 O1 -178.6(5) . . . . ?
O1 C7 C8 O2 -55.7(6) . . . . ?
O2 C9 C10 C11 178.0(6) . . . . ?
C14 C9 C10 C11 -2.1(9) . . . . ?
C9 C10 C11 C12 2.8(10) . . . . ?
C10 C11 C12 C13 -0.8(11) . . . . ?
C11 C12 C13 C14 -2.0(9) . . . . ?
O2 C9 C14 C13 179.3(4) . . . . ?
C10 C9 C14 C13 -0.6(8) . . . . ?
O2 C9 C14 C15 7.8(7) . . . . ?
C10 C9 C14 C15 -172.0(5) . . . . ?
C12 C13 C14 C9 2.6(8) . . . . ?
C12 C13 C14 C15 174.3(5) . . . . ?
C9 C14 C15 N3 -95.4(5) . . . . ?
C13 C14 C15 N3 93.3(5) . . . . ?
N3 C16 C17 N2 -55.6(5) . . . . ?
N2 C18 C19 N1 -158.1(3) . . . . ?
C6 C1 C20 N1 70.1(6) . . . . ?
C2 C1 C20 N1 -111.4(5) . . . . ?
N1 C21 C22 C27 39.9(5) . . . . ?
N1 C21 C22 C23 -144.5(4) . . . . ?
C27 C22 C23 C24 1.9(6) . . . . ?
C21 C22 C23 C24 -173.9(4) . . . . ?
C22 C23 C24 C25 -0.7(7) . . . . ?
C22 C23 C24 C28 179.3(5) . . . . ?
C23 C24 C25 C26 -1.4(8) . . . . ?
C28 C24 C25 C26 178.6(5) . . . . ?
C24 C25 C26 C27 2.2(8) . . . . ?
C25 C26 C27 O3 179.5(4) . . . . ?
C25 C26 C27 C22 -1.0(7) . . . . ?
C23 C22 C27 C26 -1.0(6) . . . . ?
C21 C22 C27 C26 174.6(4) . . . . ?
C23 C22 C27 O3 178.5(4) . . . . ?
C21 C22 C27 O3 -5.8(6) . . . . ?
N2 C29 C30 C31 -121.3(4) . . . . ?
N2 C29 C30 C35 60.2(5) . . . . ?
C35 C30 C31 C32 -0.6(6) . . . . ?
C29 C30 C31 C32 -179.1(4) . . . . ?
C30 C31 C32 C33 1.0(7) . . . . ?
C30 C31 C32 C36 -178.1(4) . . . . ?
C31 C32 C33 C34 -0.8(7) . . . . ?
C36 C32 C33 C34 178.3(5) . . . . ?
C32 C33 C34 C35 0.1(8) . . . . ?
C33 C34 C35 O5 179.8(4) . . . . ?
C33 C34 C35 C30 0.4(6) . . . . ?
C31 C30 C35 O5 -179.6(3) . . . . ?
C29 C30 C35 O5 -1.1(5) . . . . ?
C31 C30 C35 C34 -0.2(6) . . . . ?
C29 C30 C35 C34 178.4(4) . . . . ?
N3 C37 C38 C43 -60.0(5) . . . . ?
N3 C37 C38 C39 127.4(4) . . . . ?
C43 C38 C39 C40 1.6(7) . . . . ?
C37 C38 C39 C40 174.4(5) . . . . ?
C38 C39 C40 C41 -1.2(8) . . . . ?
C38 C39 C40 C44 178.1(5) . . . . ?
C39 C40 C41 C42 0.2(8) . . . . ?
C44 C40 C41 C42 -179.1(6) . . . . ?
C40 C41 C42 C43 0.4(8) . . . . ?
C39 C38 C43 O4 176.9(4) . . . . ?
C37 C38 C43 O4 4.3(6) . . . . ?
C39 C38 C43 C42 -0.9(6) . . . . ?
C37 C38 C43 C42 -173.5(4) . . . . ?
C41 C42 C43 O4 -177.9(4) . . . . ?
C41 C42 C43 C38 0.0(7) . . . . ?
O5 Zn2 C47 O8 -27(5) . . . . ?
O6 Zn2 C47 O8 -153(4) . . . . ?
O9' Zn2 C47 O8 108(5) . . . . ?
O4 Zn2 C47 O8 81(5) . . . . ?
O8' Zn2 C47 O8 -72(4) . . . . ?
O9 Zn2 C47 O8 143(5) . . . . ?
Zn1 Zn2 C47 O8 10(5) . . . . ?
O8 Zn2 C47 O9' -108(5) . . . . ?
O5 Zn2 C47 O9' -134.9(7) . . . . ?
O6 Zn2 C47 O9' 99.0(7) . . . . ?
O4 Zn2 C47 O9' -27.3(9) . . . . ?
O8' Zn2 C47 O9' -179.9(11) . . . . ?
O9 Zn2 C47 O9' 35.1(10) . . . . ?
Zn1 Zn2 C47 O9' -98.2(13) . . . . ?
O8 Zn2 C47 O8' 72(4) . . . . ?
O5 Zn2 C47 O8' 45.0(6) . . . . ?
O6 Zn2 C47 O8' -81.1(6) . . . . ?
O9' Zn2 C47 O8' 179.9(11) . . . . ?
O4 Zn2 C47 O8' 152.6(5) . . . . ?
O9 Zn2 C47 O8' -145.0(11) . . . . ?
Zn1 Zn2 C47 O8' 81.7(11) . . . . ?
O8 Zn2 C47 C48 -134(8) . . . . ?
O5 Zn2 C47 C48 -160(6) . . . . ?
O6 Zn2 C47 C48 74(6) . . . . ?
O9' Zn2 C47 C48 -25(5) . . . . ?
O4 Zn2 C47 C48 -53(6) . . . . ?
O8' Zn2 C47 C48 155(6) . . . . ?
O9 Zn2 C47 C48 10(6) . . . . ?
Zn1 Zn2 C47 C48 -124(5) . . . . ?
O8 Zn2 C47 O9 -143(5) . . . . ?
O5 Zn2 C47 O9 -170.0(8) . . . . ?
O6 Zn2 C47 O9 63.8(9) . . . . ?
O9' Zn2 C47 O9 -35.1(10) . . . . ?
O4 Zn2 C47 O9 -62.5(9) . . . . ?
O8' Zn2 C47 O9 145.0(11) . . . . ?
Zn1 Zn2 C47 O9 -133.3(12) . . . . ?
C1 C20 N1 C21 75.8(5) . . . . ?
C1 C20 N1 C19 -158.9(4) . . . . ?
C22 C21 N1 C20 -163.4(3) . . . . ?
C22 C21 N1 C19 71.4(4) . . . . ?
C18 C19 N1 C20 85.7(4) . . . . ?
C18 C19 N1 C21 -149.5(3) . . . . ?
C16 C17 N2 C18 -72.4(4) . . . . ?
C16 C17 N2 C29 165.5(3) . . . . ?
C16 C17 N2 Zn1 48.8(3) . . . . ?
C19 C18 N2 C17 170.1(3) . . . . ?
C19 C18 N2 C29 -69.9(4) . . . . ?
C19 C18 N2 Zn1 57.0(4) . . . . ?
C30 C29 N2 C17 -172.7(3) . . . . ?
C30 C29 N2 C18 65.9(4) . . . . ?
C30 C29 N2 Zn1 -62.7(4) . . . . ?
O7 Zn1 N2 C17 -124.7(2) . . . . ?
O4 Zn1 N2 C17 66.1(3) . . . . ?
O5 Zn1 N2 C17 134.5(2) . . . . ?
N3 Zn1 N2 C17 -25.0(2) . . . . ?
Zn2 Zn1 N2 C17 132.0(2) . . . . ?
O7 Zn1 N2 C18 -6.2(3) . . . . ?
O4 Zn1 N2 C18 -175.4(2) . . . . ?
O5 Zn1 N2 C18 -107.0(3) . . . . ?
N3 Zn1 N2 C18 93.5(3) . . . . ?
Zn2 Zn1 N2 C18 -109.5(2) . . . . ?
O7 Zn1 N2 C29 120.9(3) . . . . ?
O4 Zn1 N2 C29 -48.3(3) . . . . ?
O5 Zn1 N2 C29 20.1(3) . . . . ?
N3 Zn1 N2 C29 -139.4(3) . . . . ?
Zn2 Zn1 N2 C29 17.6(3) . . . . ?
C17 C16 N3 C37 -87.1(4) . . . . ?
C17 C16 N3 C15 147.5(4) . . . . ?
C17 C16 N3 Zn1 28.2(4) . . . . ?
C38 C37 N3 C16 175.9(3) . . . . ?
C38 C37 N3 C15 -60.1(5) . . . . ?
C38 C37 N3 Zn1 62.6(4) . . . . ?
C14 C15 N3 C16 57.2(5) . . . . ?
C14 C15 N3 C37 -66.0(5) . . . . ?
C14 C15 N3 Zn1 172.9(3) . . . . ?
O7 Zn1 N3 C16 115.7(3) . . . . ?
O4 Zn1 N3 C16 -141.5(3) . . . . ?
O5 Zn1 N3 C16 -82.4(4) . . . . ?
N2 Zn1 N3 C16 -1.4(3) . . . . ?
Zn2 Zn1 N3 C16 -157.3(2) . . . . ?
O7 Zn1 N3 C37 -128.0(2) . . . . ?
O4 Zn1 N3 C37 -25.2(3) . . . . ?
O5 Zn1 N3 C37 33.9(5) . . . . ?
N2 Zn1 N3 C37 114.9(3) . . . . ?
Zn2 Zn1 N3 C37 -41.0(3) . . . . ?
O7 Zn1 N3 C15 -3.8(3) . . . . ?
O4 Zn1 N3 C15 99.0(2) . . . . ?
O5 Zn1 N3 C15 158.1(3) . . . . ?
N2 Zn1 N3 C15 -120.9(3) . . . . ?
Zn2 Zn1 N3 C15 83.2(3) . . . . ?
C1 C6 O1 C7 164.0(4) . . . . ?
C5 C6 O1 C7 -16.8(7) . . . . ?
C8 C7 O1 C6 -72.7(6) . . . . ?
C10 C9 O2 C8 3.4(8) . . . . ?
C14 C9 O2 C8 -176.5(5) . . . . ?
C7 C8 O2 C9 -165.7(5) . . . . ?
C38 C43 O4 Zn1 34.2(5) . . . . ?
C42 C43 O4 Zn1 -147.9(3) . . . . ?
C38 C43 O4 Zn2 164.0(3) . . . . ?
C42 C43 O4 Zn2 -18.2(5) . . . . ?
O7 Zn1 O4 C43 80.9(3) . . . . ?
O5 Zn1 O4 C43 177.9(3) . . . . ?
N2 Zn1 O4 C43 -109.0(3) . . . . ?
N3 Zn1 O4 C43 -20.3(3) . . . . ?
Zn2 Zn1 O4 C43 143.8(4) . . . . ?
O7 Zn1 O4 Zn2 -62.95(12) . . . . ?
O5 Zn1 O4 Zn2 34.08(11) . . . . ?
N2 Zn1 O4 Zn2 107.22(17) . . . . ?
N3 Zn1 O4 Zn2 -164.16(12) . . . . ?
O8 Zn2 O4 C43 77.8(11) . . . . ?
O5 Zn2 O4 C43 -177.1(3) . . . . ?
O6 Zn2 O4 C43 -74.1(3) . . . . ?
O9' Zn2 O4 C43 45.7(4) . . . . ?
O8' Zn2 O4 C43 91.8(6) . . . . ?
C47 Zn2 O4 C43 57.0(5) . . . . ?
O9 Zn2 O4 C43 17.2(6) . . . . ?
Zn1 Zn2 O4 C43 -141.0(4) . . . . ?
O8 Zn2 O4 Zn1 -141.2(10) . . . . ?
O5 Zn2 O4 Zn1 -36.12(12) . . . . ?
O6 Zn2 O4 Zn1 66.93(13) . . . . ?
O9' Zn2 O4 Zn1 -173.3(2) . . . . ?
O8' Zn2 O4 Zn1 -127.2(5) . . . . ?
C47 Zn2 O4 Zn1 -162.0(3) . . . . ?
O9 Zn2 O4 Zn1 158.2(6) . . . . ?
C34 C35 O5 Zn2 -1.1(6) . . . . ?
C30 C35 O5 Zn2 178.3(3) . . . . ?
C34 C35 O5 Zn1 137.1(4) . . . . ?
C30 C35 O5 Zn1 -43.5(5) . . . . ?
O8 Zn2 O5 C35 -51.7(14) . . . . ?
O6 Zn2 O5 C35 85.5(4) . . . . ?
O9' Zn2 O5 C35 -68.6(5) . . . . ?
O4 Zn2 O5 C35 -178.9(4) . . . . ?
O8' Zn2 O5 C35 -23.0(4) . . . . ?
C47 Zn2 O5 C35 -44.0(5) . . . . ?
O9 Zn2 O5 C35 -73(2) . . . . ?
Zn1 Zn2 O5 C35 146.8(4) . . . . ?
O8 Zn2 O5 Zn1 161.5(14) . . . . ?
O6 Zn2 O5 Zn1 -61.26(14) . . . . ?
O9' Zn2 O5 Zn1 144.6(3) . . . . ?
O4 Zn2 O5 Zn1 34.37(11) . . . . ?
O8' Zn2 O5 Zn1 -169.7(2) . . . . ?
C47 Zn2 O5 Zn1 169.2(2) . . . . ?
O9 Zn2 O5 Zn1 140(2) . . . . ?
O7 Zn1 O5 C35 -87.5(3) . . . . ?
O4 Zn1 O5 C35 172.4(3) . . . . ?
N2 Zn1 O5 C35 30.2(3) . . . . ?
N3 Zn1 O5 C35 110.6(4) . . . . ?
Zn2 Zn1 O5 C35 -152.5(4) . . . . ?
O7 Zn1 O5 Zn2 65.03(13) . . . . ?
O4 Zn1 O5 Zn2 -35.04(12) . . . . ?
N2 Zn1 O5 Zn2 -177.28(12) . . . . ?
N3 Zn1 O5 Zn2 -96.9(3) . . . . ?
O7 C45 O6 Zn2 -0.6(6) . . . . ?
C46 C45 O6 Zn2 177.5(3) . . . . ?
O8 Zn2 O6 C45 162.4(12) . . . . ?
O5 Zn2 O6 C45 35.5(4) . . . . ?
O9' Zn2 O6 C45 -163.2(4) . . . . ?
O4 Zn2 O6 C45 -44.8(4) . . . . ?
O8' Zn2 O6 C45 141.0(4) . . . . ?
C47 Zn2 O6 C45 171.6(4) . . . . ?
O9 Zn2 O6 C45 -149.7(6) . . . . ?
Zn1 Zn2 O6 C45 -4.5(3) . . . . ?
O6 C45 O7 Zn1 9.3(6) . . . . ?
C46 C45 O7 Zn1 -168.9(3) . . . . ?
O4 Zn1 O7 C45 29.9(3) . . . . ?
O5 Zn1 O7 C45 -47.9(3) . . . . ?
N2 Zn1 O7 C45 -143.0(3) . . . . ?
N3 Zn1 O7 C45 125.7(3) . . . . ?
Zn2 Zn1 O7 C45 -9.2(3) . . . . ?
O8' C47 O8 O9' -142.3(19) . . . . ?
C48 C47 O8 O9' 122(4) . . . . ?
O9 C47 O8 O9' -16(2) . . . . ?
Zn2 C47 O8 O9' -51(3) . . . . ?
O9' C47 O8 O8' 142.3(19) . . . . ?
C48 C47 O8 O8' -96(4) . . . . ?
O9 C47 O8 O8' 126.4(12) . . . . ?
Zn2 C47 O8 O8' 91(4) . . . . ?
O9' C47 O8 Zn2 51(3) . . . . ?
O8' C47 O8 Zn2 -91(4) . . . . ?
C48 C47 O8 Zn2 173.4(13) . . . . ?
O9 C47 O8 Zn2 35(4) . . . . ?
O5 Zn2 O8 C47 157(4) . . . . ?
O6 Zn2 O8 C47 32(5) . . . . ?
O9' Zn2 O8 C47 -45(3) . . . . ?
O4 Zn2 O8 C47 -113(4) . . . . ?
O8' Zn2 O8 C47 79(5) . . . . ?
O9 Zn2 O8 C47 -29(4) . . . . ?
Zn1 Zn2 O8 C47 -175(2) . . . . ?
O5 Zn2 O8 O9' -158.4(17) . . . . ?
O6 Zn2 O8 O9' 77(3) . . . . ?
O4 Zn2 O8 O9' -68(2) . . . . ?
O8' Zn2 O8 O9' 124(3) . . . . ?
C47 Zn2 O8 O9' 45(3) . . . . ?
O9 Zn2 O8 O9' 15.4(15) . . . . ?
Zn1 Zn2 O8 O9' -130.5(12) . . . . ?
O5 Zn2 O8 O8' 78.0(18) . . . . ?
O6 Zn2 O8 O8' -47(2) . . . . ?
O9' Zn2 O8 O8' -124(3) . . . . ?
O4 Zn2 O8 O8' 168.4(11) . . . . ?
C47 Zn2 O8 O8' -79(5) . . . . ?
O9 Zn2 O8 O8' -108(2) . . . . ?
Zn1 Zn2 O8 O8' 106(3) . . . . ?
O8 C47 O9 O9' 28(4) . . . . ?
O8' C47 O9 O9' 98.7(19) . . . . ?
C48 C47 O9 O9' -125.5(15) . . . . ?
Zn2 C47 O9 O9' 53.5(13) . . . . ?
O8 C47 O9 Zn2 -26(4) . . . . ?
O9' C47 O9 Zn2 -53.5(13) . . . . ?
O8' C47 O9 Zn2 45.2(12) . . . . ?
C48 C47 O9 Zn2 -179.0(6) . . . . ?
O8 Zn2 O9 O9' -17.6(17) . . . . ?
O5 Zn2 O9 O9' 6(3) . . . . ?
O6 Zn2 O9 O9' -152.9(11) . . . . ?
O4 Zn2 O9 O9' 108.9(11) . . . . ?
O8' Zn2 O9 O9' -46.8(10) . . . . ?
C47 Zn2 O9 O9' -29.1(7) . . . . ?
Zn1 Zn2 O9 O9' 134.7(7) . . . . ?
O8 Zn2 O9 C47 11.5(16) . . . . ?
O5 Zn2 O9 C47 35(3) . . . . ?
O6 Zn2 O9 C47 -123.8(7) . . . . ?
O9' Zn2 O9 C47 29.1(7) . . . . ?
O4 Zn2 O9 C47 138.0(6) . . . . ?
O8' Zn2 O9 C47 -17.7(5) . . . . ?
Zn1 Zn2 O9 C47 163.8(4) . . . . ?
O8' C47 O9' O8 43(3) . . . . ?
C48 C47 O9' O8 -139(4) . . . . ?
O9 C47 O9' O8 152(4) . . . . ?
Zn2 C47 O9' O8 44(3) . . . . ?
O8 C47 O9' O9 -152(4) . . . . ?
O8' C47 O9' O9 -108.9(19) . . . . ?
C48 C47 O9' O9 68.3(18) . . . . ?
Zn2 C47 O9' O9 -108.7(16) . . . . ?
O8 C47 O9' Zn2 -44(3) . . . . ?
O8' C47 O9' Zn2 -0.1(14) . . . . ?
C48 C47 O9' Zn2 177.0(7) . . . . ?
O9 C47 O9' Zn2 108.7(16) . . . . ?
O8' O8 O9' C47 -46(3) . . . . ?
Zn2 O8 O9' C47 -135(3) . . . . ?
C47 O8 O9' O9 58(7) . . . . ?
O8' O8 O9' O9 12(9) . . . . ?
Zn2 O8 O9' O9 -77(5) . . . . ?
C47 O8 O9' Zn2 135(3) . . . . ?
O8' O8 O9' Zn2 89(4) . . . . ?
Zn2 O9 O9' C47 111.4(12) . . . . ?
C47 O9 O9' O8 -41(5) . . . . ?
Zn2 O9 O9' O8 70(5) . . . . ?
C47 O9 O9' Zn2 -111.4(12) . . . . ?
O8 Zn2 O9' C47 30(2) . . . . ?
O5 Zn2 O9' C47 61.5(9) . . . . ?
O6 Zn2 O9' C47 -91.0(8) . . . . ?
O4 Zn2 O9' C47 158.9(7) . . . . ?
O8' Zn2 O9' C47 0.1(7) . . . . ?
O9 Zn2 O9' C47 -120.9(15) . . . . ?
Zn1 Zn2 O9' C47 147.8(6) . . . . ?
O5 Zn2 O9' O8 31(2) . . . . ?
O6 Zn2 O9' O8 -121(2) . . . . ?
O4 Zn2 O9' O8 129(2) . . . . ?
O8' Zn2 O9' O8 -30(2) . . . . ?
C47 Zn2 O9' O8 -30(2) . . . . ?
O9 Zn2 O9' O8 -151(3) . . . . ?
Zn1 Zn2 O9' O8 118(2) . . . . ?
O8 Zn2 O9' O9 151(3) . . . . ?
O5 Zn2 O9' O9 -177.6(12) . . . . ?
O6 Zn2 O9' O9 29.9(13) . . . . ?
O4 Zn2 O9' O9 -80.2(12) . . . . ?
O8' Zn2 O9' O9 121.0(13) . . . . ?
C47 Zn2 O9' O9 120.9(15) . . . . ?
Zn1 Zn2 O9' O9 -91.3(12) . . . . ?
O9' O8 O8' C47 40(3) . . . . ?
Zn2 O8 O8' C47 118(3) . . . . ?
C47 O8 O8' Zn2 -118(3) . . . . ?
O9' O8 O8' Zn2 -78(4) . . . . ?
O9' C47 O8' O8 -47(3) . . . . ?
C48 C47 O8' O8 136(3) . . . . ?
O9 C47 O8' O8 -91(3) . . . . ?
Zn2 C47 O8' O8 -47(3) . . . . ?
O8 C47 O8' Zn2 47(3) . . . . ?
O9' C47 O8' Zn2 0.1(11) . . . . ?
C48 C47 O8' Zn2 -177.3(7) . . . . ?
O9 C47 O8' Zn2 -43.7(13) . . . . ?
O5 Zn2 O8' O8 -109.4(18) . . . . ?
O6 Zn2 O8' O8 142.5(18) . . . . ?
O9' Zn2 O8' O8 33.7(18) . . . . ?
O4 Zn2 O8' O8 -23(2) . . . . ?
C47 Zn2 O8' O8 33.7(17) . . . . ?
O9 Zn2 O8' O8 58.9(18) . . . . ?
Zn1 Zn2 O8' O8 -122.7(18) . . . . ?
O8 Zn2 O8' C47 -33.7(17) . . . . ?
O5 Zn2 O8' C47 -143.1(5) . . . . ?
O6 Zn2 O8' C47 108.8(6) . . . . ?
O9' Zn2 O8' C47 0.0(6) . . . . ?
O4 Zn2 O8' C47 -56.7(9) . . . . ?
O9 Zn2 O8' C47 25.2(8) . . . . ?
Zn1 Zn2 O8' C47 -156.4(5) . . . . ?
